data_1521661
loop_
_publ_author_name
'Narducci, A.A.'
'Yang, Y.-T.'
'Digman, M.A.'
'Sipes, A.B.'
'Ibers, J.A.'

_publ_section_title
;
 An investigation of the rare-earth telluride system Ba Ln2 Te4 (Ln = Sm -
 Tm, Y): syntheses, crystal structures and magnetic properties
;
_journal_name_full 'Journal of Alloys Compd.'
_journal_page_first 432
_journal_page_last 439
_journal_volume 303
_journal_year 2000
_chemical_formula_sum 'Ba Te4 Tm2'
_chemical_name_systematic 'Ba Tm2 Te4'
_space_group_IT_number 62
_symmetry_space_group_name_Hall '-P 2ac 2n'
_symmetry_space_group_name_H-M 'P n m a'
_cell_angle_alpha 90
_cell_angle_beta 90
_cell_angle_gamma 90
_cell_formula_units_Z 4
_cell_length_a 13.5677
_cell_length_b 4.4058
_cell_length_c 15.9989
_cell_volume 956.359
_citation_journal_id_ASTM JALCEU
_cod_data_source_file Narducci_JALCEU_2000_1340.cif
_cod_data_source_block Ba1Te4Tm2
_cod_original_cell_volume 956.3594
_cod_original_formula_sum 'Ba1 Te4 Tm2'
_cod_database_code 1521661

loop_
_symmetry_equiv_pos_as_xyz
x,y,z
-x+1/2,-y,z+1/2
x+1/2,-y+1/2,-z+1/2
-x,y+1/2,-z
-x,-y,-z
x-1/2,y,-z-1/2
-x-1/2,y-1/2,z-1/2
x,-y-1/2,z

loop_
_atom_site_label
_atom_site_type_symbol
_atom_site_fract_x
_atom_site_fract_y
_atom_site_fract_z
_atom_site_occupancy
_atom_site_U_iso_or_equiv
Ba1 Ba+2 0.23854 0.25 0.66982 1 0.0
Tm1 Tm+3 0.08119 0.25 0.40357 1 0.0
Te2 Te-2 0.29532 0.25 0.34126 1 0.0
Te4 Te-2 0.47266 0.25 0.78419 1 0.0
Te3 Te-2 0.37329 0.25 0.02859 1 0.0
Te1 Te-2 0.09087 0.25 0.07595 1 0.0
Tm2 Tm+3 0.5587 0.25 0.60949 1 0.0
